data_7016565
loop_
_publ_author_name
'Amendola, Valeria'
'Bergamaschi, Greta'
'Boiocchi, Massimo'
'Fabbrizzi, Luigi'
'Fusco, Nadia'

_publ_section_title
;
 The solution stability of copper(i) and silver(i) complexes with
 N-heterocyclic carbenes.
;
_journal_issue 33
_journal_name_full 'Dalton transactions (Cambridge, England : 2003)'
_journal_page_first 8367
_journal_page_last 8376
_journal_paper_doi 10.1039/c1dt10894h
_journal_volume 40
_journal_year 2011
_chemical_formula_moiety 'C45 H43 Ag N6, 2(N O3), 5 (H2 O)'
_chemical_formula_sum 'C45 H53 Ag N8 O11'
_chemical_formula_weight 989.74
_chemical_name_systematic
;
?
;
_space_group_IT_number 74
_symmetry_cell_setting orthorhombic
_symmetry_Int_Tables_number 74
_symmetry_space_group_name_Hall '-I 2c 2c'
_symmetry_space_group_name_H-M 'I b m m'
_atom_sites_solution_hydrogens geom
_atom_sites_solution_primary direct
_atom_sites_solution_secondary difmap
_audit_creation_method SHELXL-97
_cell_angle_alpha 90.00
_cell_angle_beta 90.00
_cell_angle_gamma 90.00
_cell_formula_units_Z 4
_cell_length_a 15.243(7)
_cell_length_b 17.179(8)
_cell_length_c 17.400(6)
_cell_measurement_reflns_used 25
_cell_measurement_temperature 293(2)
_cell_measurement_theta_max 15
_cell_measurement_theta_min 12
_cell_volume 4556(3)
_computing_cell_refinement 'CAD4 Express (Enraf Nonius, 1994)'
_computing_data_collection 'CAD4 Express (Enraf Nonius, 1994)'
_computing_data_reduction 'XCAD4 (Harms & Wocadlo, 1995)'
_computing_molecular_graphics 'Ortep-3 for Windows (Farrugia, 1997)'
_computing_publication_material 'WinGX publication routines (Farrugia, 1999)'
_computing_structure_refinement 'SHELXL-97 (Sheldrick, 1997)'
_computing_structure_solution 'SIR-97 (Altomare et al., 1999)'
_diffrn_ambient_temperature 293(2)
_diffrn_measured_fraction_theta_full 0.997
_diffrn_measured_fraction_theta_max 0.997
_diffrn_measurement_device_type 'Enraf-Nonius CAD4'
_diffrn_measurement_method 'omega scans'
_diffrn_radiation_monochromator graphite
_diffrn_radiation_source 'fine-focus sealed tube'
_diffrn_radiation_type MoK\a
_diffrn_radiation_wavelength 0.71073
_diffrn_reflns_av_R_equivalents 0.0332
_diffrn_reflns_av_sigmaI/netI 0.0350
_diffrn_reflns_limit_h_max 18
_diffrn_reflns_limit_h_min -18
_diffrn_reflns_limit_k_max 20
_diffrn_reflns_limit_k_min 0
_diffrn_reflns_limit_l_max 20
_diffrn_reflns_limit_l_min 0
_diffrn_reflns_number 4231
_diffrn_reflns_theta_full 25.03
_diffrn_reflns_theta_max 25.03
_diffrn_reflns_theta_min 1.78
_diffrn_standards_decay_% 0
_diffrn_standards_interval_time 300
_diffrn_standards_number 3
_exptl_absorpt_coefficient_mu 0.511
_exptl_absorpt_correction_T_max 0.776
_exptl_absorpt_correction_T_min 0.731
_exptl_absorpt_correction_type psi-scan
_exptl_absorpt_process_details
;
North A.C.T., Phillips D.C. & Mathews F.S. (1968) Acta. Cryst. A24, 351
;
_exptl_crystal_colour COLOURLESS
_exptl_crystal_density_diffrn 1.443
_exptl_crystal_density_method 'not measured'
_exptl_crystal_description PRISM
_exptl_crystal_F_000 2056
_exptl_crystal_size_max 0.7
_exptl_crystal_size_mid 0.5
_exptl_crystal_size_min 0.4
_refine_diff_density_max 0.843
_refine_diff_density_min -0.785
_refine_diff_density_rms 0.146
_refine_ls_extinction_method none
_refine_ls_goodness_of_fit_ref 1.114
_refine_ls_hydrogen_treatment constr
_refine_ls_matrix_type full
_refine_ls_number_parameters 170
_refine_ls_number_reflns 2163
_refine_ls_number_restraints 44
_refine_ls_restrained_S_all 1.147
_refine_ls_R_factor_all 0.1151
_refine_ls_R_factor_gt 0.0914
_refine_ls_shift/su_max 0.007
_refine_ls_shift/su_mean 0.001
_refine_ls_structure_factor_coef Fsqd
_refine_ls_weighting_details 'calc w=1/[\s^2^(Fo^2^)+(0.1820P)^2^+0.0000P] where P=(Fo^2^+2Fc^2^)/3'
_refine_ls_weighting_scheme calc
_refine_ls_wR_factor_gt 0.2487
_refine_ls_wR_factor_ref 0.2719
_reflns_number_gt 1503
_reflns_number_total 2163
_reflns_threshold_expression >2\s(I)
_cod_data_source_file c1dt10894h.txt
_cod_data_source_block '[AgLH]_NO3'
_cod_depositor_comments
;
The following automatic conversions were performed:

'_refine_ls_hydrogen_treatment' value 'CONSTR' changed to 'constr'
according to /home/saulius/struct/CIF-dictionaries/cif_core.dic
dictionary named 'cif_core.dic' version 2.4.1 from 2010-06-29.

Automatic conversion script
Id: cif_fix_values 1715 2011-07-08 13:25:40Z adriana 
;
_cod_database_code 7016565

loop_
_symmetry_equiv_pos_as_xyz
'x, y, z'
'-x, -y, z+1/2'
'x, -y, -z+1/2'
'-x, y, -z'
'x+1/2, y+1/2, z+1/2'
'-x+1/2, -y+1/2, z+1'
'x+1/2, -y+1/2, -z+1'
'-x+1/2, y+1/2, -z+1/2'
'-x, -y, -z'
'x, y, -z-1/2'
'-x, y, z-1/2'
'x, -y, z'
'-x+1/2, -y+1/2, -z+1/2'
'x+1/2, y+1/2, -z'
'-x+1/2, y+1/2, z'
'x+1/2, -y+1/2, z+1/2'

loop_
_atom_site_label
_atom_site_type_symbol
_atom_site_fract_x
_atom_site_fract_y
_atom_site_fract_z
_atom_site_U_iso_or_equiv
_atom_site_adp_type
_atom_site_occupancy
_atom_site_symmetry_multiplicity
_atom_site_calc_flag
_atom_site_refinement_flags
Ag1 Ag 0.35159(6) 1.0000 0.7500 0.0794(6) Uani 1 4 d S
C1 C 0.3557(5) 0.8779(8) 0.7500 0.078(3) Uani 1 2 d S
C2 C 0.3670(4) 0.7545(6) 0.7906(5) 0.088(2) Uani 1 1 d .
C3 C 0.3772(6) 0.6858(6) 0.8318(7) 0.105(3) Uani 1 1 d .
H3 H 0.3780 0.6856 0.8853 0.126 Uiso 1 1 calc R
C4 C 0.3859(9) 0.6186(9) 0.7906(8) 0.152(5) Uani 1 1 d .
H4 H 0.3920 0.5717 0.8167 0.183 Uiso 1 1 calc R
C5 C 0.3574(4) 0.8543(6) 0.8934(4) 0.087(2) Uani 1 1 d .
H5A H 0.3825 0.8139 0.9257 0.105 Uiso 1 1 calc R
H5B H 0.2968 0.8617 0.9087 0.105 Uiso 1 1 calc R
C6 C 0.4078(4) 0.9296(5) 0.9049(3) 0.080(2) Uani 1 1 d .
C7 C 0.4987(4) 0.9295(5) 0.8984(3) 0.085(2) Uani 1 1 d .
C8 C 0.5433(6) 1.0000 0.8987(5) 0.075(3) Uani 1 2 d S
C9 C 0.6441(5) 1.0000 0.8932(6) 0.092(4) Uani 1 2 d S
H9A H 0.6671 1.0457 0.9190 0.110 Uiso 0.50 1 calc PR
H9B H 0.6671 0.9543 0.9190 0.110 Uiso 0.50 1 calc PR
C10 C 0.7589(8) 1.0000 0.7883(7) 0.111(4) Uani 1 2 d SU
C11 C 0.8342(9) 1.0000 0.8353(11) 0.133(5) Uani 1 2 d SU
H11 H 0.8305 1.0000 0.8886 0.159 Uiso 1 2 calc SR
C12 C 0.919(2) 1.0000 0.7947(18) 0.256(14) Uani 1 2 d SU
H12 H 0.9717 1.0000 0.8220 0.307 Uiso 1 2 calc SR
C13 C 0.6249(9) 1.0000 0.7500 0.090(5) Uani 1 4 d S
H13 H 0.5638 1.0000 0.7500 0.108 Uiso 1 4 calc SR
C14 C 0.5481(5) 0.8549(6) 0.8888(5) 0.107(3) Uani 1 1 d .
H14A H 0.5280 0.8287 0.8434 0.160 Uiso 1 1 calc R
H14B H 0.5383 0.8223 0.9328 0.160 Uiso 1 1 calc R
H14C H 0.6096 0.8659 0.8841 0.160 Uiso 1 1 calc R
C15 C 0.3611(6) 1.0000 0.9112(5) 0.075(3) Uani 1 2 d S
C16 C 0.2634(6) 1.0000 0.9219(6) 0.095(3) Uani 1 2 d S
H16A H 0.2501 1.0000 0.9759 0.143 Uiso 1 2 d SR
H16B H 0.2389 0.9544 0.8985 0.143 Uiso 1 1 d R
N1 N 0.3610(3) 0.8295(4) 0.8117(4) 0.0785(16) Uani 1 1 d .
N2 N 0.6735(5) 1.0000 0.8129(5) 0.094(3) Uani 1 2 d S
N3 N 0.5000 0.6211(17) 0.5000 0.294(10) Uani 1 2 d SDU
O1 O 0.5669(12) 0.5823(9) 0.4976(11) 0.282(7) Uani 1 1 d DU
O2 O 0.5000 0.6932(17) 0.5000 0.326(11) Uani 1 2 d SDU
O1W O 0.7909(13) 0.8325(8) 0.9425(10) 0.275(8) Uani 1 1 d .
O2W O 0.724(3) 0.818(2) 0.7500 0.264(18) Uani 0.50 2 d SPU

loop_
_atom_site_aniso_label
_atom_site_aniso_U_11
_atom_site_aniso_U_22
_atom_site_aniso_U_33
_atom_site_aniso_U_23
_atom_site_aniso_U_13
_atom_site_aniso_U_12
Ag1 0.0727(7) 0.1278(11) 0.0377(6) 0.000 0.000 0.000
C1 0.057(5) 0.128(9) 0.049(5) 0.000 0.000 0.004(5)
C2 0.051(3) 0.135(7) 0.077(4) 0.016(5) 0.004(3) -0.008(4)
C3 0.082(5) 0.109(7) 0.125(8) 0.010(6) 0.001(5) -0.016(5)
C4 0.129(8) 0.157(10) 0.172(12) 0.038(9) -0.008(8) -0.040(8)
C5 0.074(4) 0.141(7) 0.047(3) 0.013(4) 0.003(3) -0.003(4)
C6 0.065(4) 0.143(7) 0.033(3) 0.002(3) -0.001(2) 0.003(4)
C7 0.061(3) 0.157(7) 0.036(3) 0.007(3) -0.004(2) 0.010(4)
C8 0.060(5) 0.130(8) 0.035(4) 0.000 -0.001(3) 0.000
C9 0.059(5) 0.171(11) 0.046(5) 0.000 -0.006(4) 0.000
C10 0.077(6) 0.168(9) 0.086(6) 0.000 -0.023(5) 0.000
C11 0.083(6) 0.195(10) 0.121(9) 0.000 -0.005(6) 0.000
C12 0.243(16) 0.274(16) 0.250(17) 0.000 -0.002(10) 0.000
C13 0.050(6) 0.175(16) 0.045(7) 0.000 0.000 0.000
C14 0.078(5) 0.164(8) 0.079(5) 0.003(5) -0.009(4) 0.015(5)
C15 0.063(5) 0.134(9) 0.029(4) 0.000 0.002(3) 0.000
C16 0.062(5) 0.162(11) 0.061(5) 0.000 0.001(4) 0.000
N1 0.061(3) 0.116(5) 0.059(3) 0.004(3) -0.001(2) -0.007(3)
N2 0.046(4) 0.192(10) 0.043(4) 0.000 -0.002(3) 0.000
N3 0.295(18) 0.306(18) 0.281(15) 0.000 0.047(17) 0.000
O1 0.282(16) 0.288(15) 0.276(15) 0.072(12) 0.039(15) 0.069(11)
O2 0.337(13) 0.321(14) 0.320(13) 0.000 0.016(9) 0.000
O1W 0.299(17) 0.187(11) 0.34(2) -0.028(13) 0.013(16) 0.032(12)
O2W 0.26(2) 0.27(2) 0.26(2) 0.000 0.000 0.000(10)

loop_
_atom_type_symbol
_atom_type_description
_atom_type_scat_dispersion_real
_atom_type_scat_dispersion_imag
_atom_type_scat_source
C C 0.0033 0.0016 'International Tables Vol C Tables 4.2.6.8 and 6.1.1.4'
H H 0.0000 0.0000 'International Tables Vol C Tables 4.2.6.8 and 6.1.1.4'
Ag Ag -0.8971 1.1015 'International Tables Vol C Tables 4.2.6.8 and 6.1.1.4'
N N 0.0061 0.0033 'International Tables Vol C Tables 4.2.6.8 and 6.1.1.4'
O O 0.0106 0.0060 'International Tables Vol C Tables 4.2.6.8 and 6.1.1.4'

loop_
_geom_angle_atom_site_label_1
_geom_angle_atom_site_label_2
_geom_angle_atom_site_label_3
_geom_angle
_geom_angle_site_symmetry_1
_geom_angle_site_symmetry_3
C1 Ag1 C1 176.6(4) . 3_576
N1 C1 N1 104.2(11) 10_557 .
N1 C1 Ag1 127.8(5) 10_557 .
N1 C1 Ag1 127.8(5) . .
N1 C2 C3 132.9(8) . .
N1 C2 C2 105.9(4) . 10_557
C3 C2 C2 121.1(6) . 10_557
C4 C3 C2 117.3(11) . .
C4 C3 H3 121.4 . .
C2 C3 H3 121.4 . .
C3 C4 C4 121.7(7) . 10_557
C3 C4 H4 119.2 . .
C4 C4 H4 119.2 10_557 .
N1 C5 C6 110.6(6) . .
N1 C5 H5A 109.5 . .
C6 C5 H5A 109.5 . .
N1 C5 H5B 109.5 . .
C6 C5 H5B 109.5 . .
H5A C5 H5B 108.1 . .
C7 C6 C15 120.8(8) . .
C7 C6 C5 119.5(7) . .
C15 C6 C5 119.2(6) . .
C8 C7 C6 119.1(8) . .
C8 C7 C14 120.1(6) . .
C6 C7 C14 120.8(8) . .
C7 C8 C7 121.4(8) . 12_575
C7 C8 C9 119.2(4) . .
C7 C8 C9 119.2(4) 12_575 .
N2 C9 C8 111.4(7) . .
N2 C9 H9A 109.3 . .
C8 C9 H9A 109.3 . .
N2 C9 H9B 109.3 . .
C8 C9 H9B 109.3 . .
H9A C9 H9B 108.0 . .
C10 C10 N2 108.2(6) 10_557 .
C10 C10 C11 125.5(9) 10_557 .
N2 C10 C11 126.3(12) . .
C10 C11 C12 116(2) . .
C10 C11 H11 122.0 . .
C12 C11 H11 122.0 . .
C11 C12 C12 118.5(15) . 10_557
C11 C12 H12 120.7 . .
C12 C12 H12 120.7 10_557 .
N2 C13 N2 111.8(11) . 10_557
N2 C13 H13 124.1 . .
N2 C13 H13 124.1 10_557 .
C7 C14 H14A 109.5 . .
C7 C14 H14B 109.5 . .
H14A C14 H14B 109.5 . .
C7 C14 H14C 109.5 . .
H14A C14 H14C 109.5 . .
H14B C14 H14C 109.5 . .
C6 C15 C6 118.5(8) 12_575 .
C6 C15 C16 120.7(4) 12_575 .
C6 C15 C16 120.7(4) . .
C15 C16 H16A 109.4 . .
C15 C16 H16B 109.5 . .
H16A C16 H16B 109.5 . .
C2 N1 C1 112.0(7) . .
C2 N1 C5 122.7(7) . .
C1 N1 C5 125.3(8) . .
C13 N2 C10 105.9(9) . .
C13 N2 C9 128.1(8) . .
C10 N2 C9 126.0(8) . .
O1 N3 O1 114(3) 4_656 .
O1 N3 O2 123.1(17) 4_656 .
O1 N3 O2 123.1(17) . .

loop_
_geom_bond_atom_site_label_1
_geom_bond_atom_site_label_2
_geom_bond_distance
_geom_bond_site_symmetry_2
Ag1 C1 2.098(13) .
Ag1 C1 2.098(13) 3_576
C1 N1 1.361(10) 10_557
C1 N1 1.361(10) .
C2 N1 1.343(12) .
C2 C3 1.389(13) .
C2 C2 1.414(16) 10_557
C3 C4 1.365(16) .
C3 H3 0.9300 .
C4 C4 1.41(3) 10_557
C4 H4 0.9300 .
C5 N1 1.486(9) .
C5 C6 1.517(12) .
C5 H5A 0.9700 .
C5 H5B 0.9700 .
C6 C7 1.390(9) .
C6 C15 1.407(8) .
C7 C8 1.389(9) .
C7 C14 1.494(12) .
C8 C7 1.389(9) 12_575
C8 C9 1.540(12) .
C9 N2 1.466(12) .
C9 H9A 0.9700 .
C9 H9B 0.9700 .
C10 C10 1.33(2) 10_557
C10 N2 1.370(14) .
C10 C11 1.409(18) .
C11 C12 1.48(3) .
C11 H11 0.9300 .
C12 C12 1.56(6) 10_557
C12 H12 0.9300 .
C13 N2 1.322(10) .
C13 N2 1.322(10) 10_557
C13 H13 0.9300 .
C14 H14A 0.9600 .
C14 H14B 0.9600 .
C14 H14C 0.9600 .
C15 C6 1.407(9) 12_575
C15 C16 1.501(12) .
C16 H16A 0.9600 .
C16 H16B 0.9600 .
N3 O1 1.22(2) 4_656
N3 O1 1.22(2) .
N3 O2 1.24(4) .

loop_
_geom_torsion_atom_site_label_1
_geom_torsion_atom_site_label_2
_geom_torsion_atom_site_label_3
_geom_torsion_atom_site_label_4
_geom_torsion
_geom_torsion_site_symmetry_1
_geom_torsion_site_symmetry_4
N1 C2 C3 C4 -176.4(9) . .
C2 C2 C3 C4 -0.9(11) 10_557 .
C2 C3 C4 C4 0.9(11) . 10_557
N1 C5 C6 C7 -69.3(8) . .
N1 C5 C6 C15 101.8(7) . .
C15 C6 C7 C8 0.4(9) . .
C5 C6 C7 C8 171.4(6) . .
C15 C6 C7 C14 -177.7(7) . .
C5 C6 C7 C14 -6.7(9) . .
C6 C7 C8 C7 -5.8(12) . 12_575
C14 C7 C8 C7 172.3(6) . 12_575
C6 C7 C8 C9 178.8(7) . .
C14 C7 C8 C9 -3.1(11) . .
C7 C8 C9 N2 87.7(6) . .
C7 C8 C9 N2 -87.7(6) 12_575 .
C10 C10 C11 C12 0.000(6) 10_557 .
N2 C10 C11 C12 180.000(6) . .
C10 C11 C12 C12 0.000(11) . 10_557
C7 C6 C15 C6 4.7(11) . 12_575
C5 C6 C15 C6 -166.3(5) . 12_575
C7 C6 C15 C16 -177.1(7) . .
C5 C6 C15 C16 11.9(10) . .
C3 C2 N1 C1 177.0(8) . .
C2 C2 N1 C1 1.0(6) 10_557 .
C3 C2 N1 C5 -5.1(11) . .
C2 C2 N1 C5 178.9(4) 10_557 .
N1 C1 N1 C2 -1.6(9) 10_557 .
Ag1 C1 N1 C2 -176.6(5) . .
N1 C1 N1 C5 -179.4(4) 10_557 .
Ag1 C1 N1 C5 5.5(10) . .
C6 C5 N1 C2 143.0(6) . .
C6 C5 N1 C1 -39.4(9) . .
N2 C13 N2 C10 0.000(3) 10_557 .
N2 C13 N2 C9 180.000(3) 10_557 .
C10 C10 N2 C13 0.000(2) 10_557 .
C11 C10 N2 C13 180.000(3) . .
C10 C10 N2 C9 180.000(3) 10_557 .
C11 C10 N2 C9 0.000(3) . .
C8 C9 N2 C13 0.000(3) . .
C8 C9 N2 C10 180.000(3) . .
